data_4333070
loop_
_publ_author_name
'Cotton, F. Albert'
'Murillo, Carlos A.'
'Yu, Rongmin'
'Zhao, Qinliang'

_publ_section_title
;
 A Rare and Highly Oxidized Mo25.5+Unit Stabilized by Oxo Anions and
 Supported by Formamidinate Bridges
;
_journal_issue 22
_journal_name_full 'Inorganic Chemistry'
_journal_page_first 9046
_journal_page_last 9052
_journal_paper_doi 10.1021/ic061352v
_journal_volume 45
_journal_year 2006
_chemical_formula_moiety 'C90 H54 F36 Mo4 N12 O2, C H2 Cl2, F6 Sb, O'
_chemical_formula_sum 'C91 H56 Cl2 F42 Mo4 N12 O3 Sb'
_chemical_formula_weight 2740.07
_chemical_name_common '[Mo2(DmCF3F)3]2O2SbF6, H2O, CH2Cl2'
_chemical_name_systematic
; 
 ? 
;
_space_group_IT_number 2
_symmetry_cell_setting triclinic
_symmetry_space_group_name_Hall '-P 1'
_symmetry_space_group_name_H-M 'P -1'
_atom_sites_solution_hydrogens geom
_atom_sites_solution_primary direct
_atom_sites_solution_secondary difmap
_audit_creation_method SHELXL-97
_cell_angle_alpha 72.523(7)
_cell_angle_beta 86.086(7)
_cell_angle_gamma 81.596(6)
_cell_formula_units_Z 2
_cell_length_a 14.296(5)
_cell_length_b 15.033(5)
_cell_length_c 24.294(8)
_cell_measurement_reflns_used 21886
_cell_measurement_temperature 213(2)
_cell_measurement_theta_max 27.248
_cell_measurement_theta_min 2.162
_cell_volume 4925(3)
_computing_cell_refinement SAINT
_computing_data_collection SMART
_computing_data_reduction SAINT
_computing_molecular_graphics XP
_computing_publication_material CIFTAB
_computing_structure_refinement 'SHELXL-97 (Sheldrick, 1997)'
_computing_structure_solution 'SHELXS-97 (Sheldrick, 1990)'
_diffrn_ambient_temperature 213(2)
_diffrn_measured_fraction_theta_full 0.987
_diffrn_measured_fraction_theta_max 0.987
_diffrn_measurement_device_type 'BRUKER SMART 1000'
_diffrn_measurement_method \w-scans
_diffrn_radiation_monochromator graphite
_diffrn_radiation_source 'fine-focus sealed tube'
_diffrn_radiation_type MoK\a
_diffrn_radiation_wavelength 0.71073
_diffrn_reflns_av_R_equivalents 0.0347
_diffrn_reflns_av_sigmaI/netI 0.0776
_diffrn_reflns_limit_h_max 17
_diffrn_reflns_limit_h_min -15
_diffrn_reflns_limit_k_max 15
_diffrn_reflns_limit_k_min -17
_diffrn_reflns_limit_l_max 21
_diffrn_reflns_limit_l_min -28
_diffrn_reflns_number 26193
_diffrn_reflns_theta_full 25.05
_diffrn_reflns_theta_max 25.05
_diffrn_reflns_theta_min 1.88
_diffrn_standards_number 0
_exptl_absorpt_coefficient_mu 0.956
_exptl_absorpt_correction_T_max 0.8939
_exptl_absorpt_correction_T_min 0.7009
_exptl_absorpt_correction_type multi-scan
_exptl_absorpt_process_details SADABS
_exptl_crystal_colour block
_exptl_crystal_density_diffrn 1.848
_exptl_crystal_density_method 'not measured'
_exptl_crystal_description black
_exptl_crystal_F_000 2682
_exptl_crystal_size_max 0.40
_exptl_crystal_size_mid 0.15
_exptl_crystal_size_min 0.12
_refine_diff_density_max 1.899
_refine_diff_density_min -1.149
_refine_diff_density_rms 0.137
_refine_ls_extinction_method none
_refine_ls_goodness_of_fit_ref 1.048
_refine_ls_hydrogen_treatment noref
_refine_ls_matrix_type full
_refine_ls_number_parameters 1471
_refine_ls_number_reflns 17200
_refine_ls_number_restraints 165
_refine_ls_restrained_S_all 1.079
_refine_ls_R_factor_all 0.0933
_refine_ls_R_factor_gt 0.0599
_refine_ls_shift/su_max 0.040
_refine_ls_shift/su_mean 0.000
_refine_ls_structure_factor_coef Fsqd
_refine_ls_weighting_details 'calc w=1/[\s^2^(Fo^2^)+(0.0731P)^2^+12.3982P] where P=(Fo^2^+2Fc^2^)/3'
_refine_ls_weighting_scheme calc
_refine_ls_wR_factor_gt 0.1423
_refine_ls_wR_factor_ref 0.1632
_reflns_number_gt 11627
_reflns_number_total 17200
_reflns_threshold_expression >2sigma(I)
_cod_data_source_file ic061352vsup1.cif
_cod_data_source_block xl3
_cod_depositor_comments
;
The following automatic conversions were performed:

'_symmetry_cell_setting' value 'Triclinic' changed to 'triclinic'
according to /home/saulius/struct/CIF-dictionaries/cif_core.dic
dictionary named 'cif_core.dic' version 2.4.2 from 2011-04-26.

Automatic conversion script
Id: cif_fix_values 1891 2012-01-12 08:04:46Z andrius 
;
_cod_database_code 4333070

loop_
_symmetry_equiv_pos_as_xyz
'x, y, z'
'-x, -y, -z'

loop_
_atom_site_label
_atom_site_type_symbol
_atom_site_fract_x
_atom_site_fract_y
_atom_site_fract_z
_atom_site_U_iso_or_equiv
_atom_site_adp_type
_atom_site_occupancy
_atom_site_symmetry_multiplicity
_atom_site_calc_flag
_atom_site_refinement_flags
_atom_site_disorder_assembly
_atom_site_disorder_group
Sb1 Sb 0.79132(5) 0.18074(5) 0.58914(3) 0.04868(18) Uani 1 1 d . . .
F01 F 0.8262(5) 0.0741(4) 0.5645(3) 0.0817(19) Uani 1 1 d . . .
F02 F 0.9176(5) 0.2063(5) 0.5800(3) 0.095(2) Uani 1 1 d . . .
F03 F 0.6690(4) 0.1488(5) 0.6027(3) 0.084(2) Uani 1 1 d . . .
F04 F 0.7572(4) 0.2859(4) 0.6149(2) 0.0650(15) Uani 1 1 d . . .
F05 F 0.7663(7) 0.2533(6) 0.5144(3) 0.134(3) Uani 1 1 d . . .
F06 F 0.8199(4) 0.1071(4) 0.6647(2) 0.0625(15) Uani 1 1 d . . .
Mo1 Mo 0.55150(4) 0.03862(4) 0.26233(2) 0.01952(15) Uani 1 1 d . . .
Mo2 Mo 0.55074(4) -0.08773(4) 0.23747(2) 0.01941(15) Uani 1 1 d . . .
Mo3 Mo 0.81314(4) 0.01400(4) 0.24250(3) 0.02033(15) Uani 1 1 d . . .
Mo4 Mo 0.81197(4) -0.12712(4) 0.23652(3) 0.02070(15) Uani 1 1 d . . .
O1 O 0.6845(3) 0.0555(3) 0.25566(19) 0.0231(10) Uani 1 1 d . . .
O2 O 0.6821(3) -0.1364(3) 0.23117(19) 0.0221(10) Uani 1 1 d . . .
N1 N 0.5593(4) -0.0388(4) 0.3522(2) 0.0250(13) Uani 1 1 d . . .
N2 N 0.5534(4) -0.1723(4) 0.3264(2) 0.0227(13) Uani 1 1 d . . .
N3 N 0.3996(4) 0.0573(4) 0.2700(3) 0.0270(14) Uani 1 1 d . . .
N4 N 0.4014(4) -0.0761(4) 0.2423(3) 0.0253(13) Uani 1 1 d . . .
N5 N 0.5385(4) 0.1252(4) 0.1737(2) 0.0210(12) Uani 1 1 d . . .
N6 N 0.5441(4) -0.0101(4) 0.1468(2) 0.0219(13) Uani 1 1 d . . .
N7 N 0.8349(4) -0.0426(4) 0.3336(2) 0.0239(13) Uani 1 1 d . . .
N8 N 0.8189(4) -0.1899(4) 0.3288(2) 0.0263(14) Uani 1 1 d . . .
N9 N 0.9665(4) 0.0006(4) 0.2353(2) 0.0251(13) Uani 1 1 d . . .
N10 N 0.9638(4) -0.1537(4) 0.2377(3) 0.0275(14) Uani 1 1 d . . .
N11 N 0.8129(4) 0.0738(4) 0.1501(2) 0.0251(13) Uani 1 1 d . . .
N12 N 0.8256(4) -0.0771(4) 0.1444(2) 0.0224(13) Uani 1 1 d . . .
C1 C 0.5772(5) 0.0007(5) 0.3963(3) 0.0268(16) Uani 1 1 d . . .
C2 C 0.5298(6) 0.0875(5) 0.3961(3) 0.0339(18) Uani 1 1 d . . .
H2A H 0.4856 0.1193 0.3675 0.041 Uiso 1 1 calc R . .
C3 C 0.5471(6) 0.1280(5) 0.4381(3) 0.038(2) Uani 1 1 d . A .
C4 C 0.6134(6) 0.0826(6) 0.4803(3) 0.044(2) Uani 1 1 d . . .
H4A H 0.6261 0.1110 0.5081 0.053 Uiso 1 1 calc R . .
C5 C 0.6600(6) -0.0041(6) 0.4808(4) 0.045(2) Uani 1 1 d . . .
H5A H 0.7034 -0.0362 0.5098 0.054 Uiso 1 1 calc R . .
C6 C 0.6436(6) -0.0447(6) 0.4389(3) 0.0353(19) Uani 1 1 d . . .
H6A H 0.6774 -0.1033 0.4390 0.042 Uiso 1 1 calc R . .
C7 C 0.4946(8) 0.2201(6) 0.4384(4) 0.054(3) Uani 1 1 d . . .
C8 C 0.5580(5) -0.1306(5) 0.3662(3) 0.0286(17) Uani 1 1 d . . .
H8A H 0.5605 -0.1665 0.4052 0.034 Uiso 1 1 calc R . .
C9 C 0.5469(5) -0.2709(5) 0.3413(3) 0.0263(16) Uani 1 1 d . . .
C10 C 0.5814(5) -0.3158(5) 0.3008(3) 0.0327(18) Uani 1 1 d . . .
H10A H 0.6122 -0.2828 0.2670 0.039 Uiso 1 1 calc R . .
C11 C 0.5711(6) -0.4094(6) 0.3096(4) 0.041(2) Uani 1 1 d . B .
C12 C 0.5277(7) -0.4592(6) 0.3593(4) 0.052(2) Uani 1 1 d . . .
H12A H 0.5205 -0.5226 0.3652 0.062 Uiso 1 1 calc R . .
C13 C 0.4950(7) -0.4149(6) 0.4000(4) 0.056(3) Uani 1 1 d . . .
H13A H 0.4667 -0.4490 0.4345 0.067 Uiso 1 1 calc R . .
C14 C 0.5029(6) -0.3211(5) 0.3912(3) 0.039(2) Uani 1 1 d . . .
H14A H 0.4785 -0.2913 0.4191 0.046 Uiso 1 1 calc R . .
C15 C 0.6057(9) -0.4531(6) 0.2636(5) 0.061(3) Uani 1 1 d . . .
C16 C 0.3444(5) 0.1257(5) 0.2935(3) 0.0271(16) Uani 1 1 d . . .
C17 C 0.3633(5) 0.2175(5) 0.2759(3) 0.0329(18) Uani 1 1 d . . .
H17A H 0.4102 0.2358 0.2473 0.039 Uiso 1 1 calc R . .
C18 C 0.3129(6) 0.2833(5) 0.3005(4) 0.0372(19) Uani 1 1 d . C .
C19 C 0.2426(6) 0.2577(6) 0.3408(4) 0.046(2) Uani 1 1 d . . .
H19A H 0.2074 0.3027 0.3565 0.055 Uiso 1 1 calc R . .
C20 C 0.2235(6) 0.1666(6) 0.3584(4) 0.051(2) Uani 1 1 d . . .
H20A H 0.1754 0.1491 0.3863 0.061 Uiso 1 1 calc R . .
C21 C 0.2747(6) 0.0999(6) 0.3352(4) 0.041(2) Uani 1 1 d . . .
H21A H 0.2619 0.0372 0.3478 0.049 Uiso 1 1 calc R . .
C22 C 0.3341(8) 0.3815(7) 0.2819(5) 0.057(3) Uani 1 1 d . . .
C23 C 0.3550(5) -0.0049(5) 0.2577(3) 0.0278(17) Uani 1 1 d . . .
H23A H 0.2885 0.0019 0.2599 0.033 Uiso 1 1 calc R . .
C24 C 0.3485(5) -0.1393(5) 0.2266(3) 0.0281(17) Uani 1 1 d . . .
C25 C 0.3010(5) -0.1124(6) 0.1758(3) 0.0343(18) Uani 1 1 d . . .
H25A H 0.2983 -0.0504 0.1513 0.041 Uiso 1 1 calc R . .
C26 C 0.2579(5) -0.1774(5) 0.1618(3) 0.042(2) Uani 1 1 d D D .
C27 C 0.2590(6) -0.2680(6) 0.1963(4) 0.047(2) Uani 1 1 d . . .
H27A H 0.2283 -0.3110 0.1853 0.056 Uiso 1 1 calc R . .
C28 C 0.3059(6) -0.2947(6) 0.2472(4) 0.051(2) Uani 1 1 d . . .
H28A H 0.3079 -0.3568 0.2716 0.061 Uiso 1 1 calc R . .
C29 C 0.3505(6) -0.2304(6) 0.2629(4) 0.041(2) Uani 1 1 d . . .
H29A H 0.3820 -0.2484 0.2981 0.049 Uiso 1 1 calc R . .
C30 C 0.2042(5) -0.1486(5) 0.1053(4) 0.066(3) Uani 1 1 d D . .
C31 C 0.5301(5) 0.2257(5) 0.1577(3) 0.0239(16) Uani 1 1 d . . .
C32 C 0.4664(5) 0.2819(5) 0.1182(3) 0.0317(18) Uani 1 1 d . . .
H32A H 0.4279 0.2557 0.0990 0.038 Uiso 1 1 calc R . .
C33 C 0.4602(5) 0.3782(5) 0.1071(3) 0.043(2) Uani 1 1 d D E .
C34 C 0.5138(7) 0.4195(5) 0.1345(4) 0.048(2) Uani 1 1 d . . .
H34A H 0.5068 0.4852 0.1268 0.057 Uiso 1 1 calc R . .
C35 C 0.5776(6) 0.3627(5) 0.1733(4) 0.041(2) Uani 1 1 d . . .
H35A H 0.6165 0.3898 0.1917 0.049 Uiso 1 1 calc R . .
C36 C 0.5861(5) 0.2652(5) 0.1863(3) 0.0323(18) Uani 1 1 d . . .
H36A H 0.6290 0.2265 0.2139 0.039 Uiso 1 1 calc R . .
C37 C 0.3842(6) 0.4408(5) 0.0661(3) 0.077(4) Uani 1 1 d D . .
C38 C 0.5392(5) 0.0829(5) 0.1332(3) 0.0243(16) Uani 1 1 d . . .
H38A H 0.5362 0.1191 0.0943 0.029 Uiso 1 1 calc R . .
C39 C 0.5609(5) -0.0534(5) 0.1017(3) 0.0227(15) Uani 1 1 d . . .
C40 C 0.5267(5) -0.1379(5) 0.1081(3) 0.0275(16) Uani 1 1 d . . .
H40A H 0.4915 -0.1648 0.1416 0.033 Uiso 1 1 calc R . .
C41 C 0.5437(5) -0.1826(5) 0.0663(3) 0.0318(17) Uani 1 1 d . F .
C42 C 0.5961(6) -0.1455(6) 0.0169(3) 0.038(2) Uani 1 1 d . . .
H42A H 0.6088 -0.1772 -0.0113 0.046 Uiso 1 1 calc R . .
C43 C 0.6294(6) -0.0611(6) 0.0097(3) 0.0368(19) Uani 1 1 d . . .
H43A H 0.6638 -0.0340 -0.0241 0.044 Uiso 1 1 calc R . .
C44 C 0.6123(5) -0.0166(5) 0.0519(3) 0.0331(18) Uani 1 1 d . . .
H44A H 0.6363 0.0404 0.0467 0.040 Uiso 1 1 calc R . .
C45 C 0.5064(6) -0.2738(6) 0.0738(4) 0.045(2) Uani 1 1 d . . .
C46 C 0.8580(5) 0.0172(5) 0.3646(3) 0.0284(17) Uani 1 1 d . . .
C47 C 0.8061(6) 0.1063(5) 0.3528(3) 0.0345(18) Uani 1 1 d . . .
H47A H 0.7541 0.1218 0.3284 0.041 Uiso 1 1 calc R . .
C48 C 0.8304(7) 0.1723(6) 0.3768(4) 0.048(2) Uani 1 1 d . G .
C49 C 0.9053(8) 0.1484(7) 0.4129(4) 0.064(3) Uani 1 1 d . . .
H49A H 0.9219 0.1925 0.4297 0.077 Uiso 1 1 calc R . .
C50 C 0.9567(8) 0.0600(7) 0.4248(4) 0.063(3) Uani 1 1 d . . .
H50A H 1.0088 0.0448 0.4490 0.076 Uiso 1 1 calc R . .
C51 C 0.9326(6) -0.0065(6) 0.4014(3) 0.044(2) Uani 1 1 d . . .
H51A H 0.9667 -0.0672 0.4105 0.052 Uiso 1 1 calc R . .
C52 C 0.7741(11) 0.2700(7) 0.3580(5) 0.078(4) Uani 1 1 d . . .
C53 C 0.8358(5) -0.1329(5) 0.3585(3) 0.0253(16) Uani 1 1 d . . .
H53A H 0.8484 -0.1579 0.3981 0.030 Uiso 1 1 calc R . .
C54 C 0.8051(5) -0.2847(5) 0.3585(3) 0.0285(17) Uani 1 1 d . . .
C55 C 0.7716(5) -0.3130(5) 0.4154(4) 0.0366(19) Uani 1 1 d . . .
H55A H 0.7571 -0.2693 0.4365 0.044 Uiso 1 1 calc R . .
C56 C 0.7604(5) -0.4046(5) 0.4397(3) 0.047(2) Uani 1 1 d D H .
C57 C 0.7772(6) -0.4714(6) 0.4110(5) 0.053(3) Uani 1 1 d . . .
H57A H 0.7676 -0.5341 0.4294 0.064 Uiso 1 1 calc R . .
C58 C 0.8086(6) -0.4433(5) 0.3543(5) 0.051(2) Uani 1 1 d . . .
H58A H 0.8201 -0.4875 0.3334 0.061 Uiso 1 1 calc R . .
C59 C 0.8234(6) -0.3510(5) 0.3275(4) 0.040(2) Uani 1 1 d . . .
H59A H 0.8456 -0.3329 0.2890 0.048 Uiso 1 1 calc R . .
C60 C 0.7229(5) -0.4347(4) 0.5030(5) 0.071(3) Uani 1 1 d D . .
C61 C 1.0246(5) 0.0743(5) 0.2247(3) 0.0256(16) Uani 1 1 d . . .
C62 C 1.0086(6) 0.1394(6) 0.2551(4) 0.040(2) Uani 1 1 d . . .
H62A H 0.9618 0.1328 0.2846 0.048 Uiso 1 1 calc R . .
C63 C 1.0600(6) 0.2136(6) 0.2429(4) 0.047(2) Uani 1 1 d . . .
H63A H 1.0478 0.2575 0.2640 0.057 Uiso 1 1 calc R . .
C64 C 1.1289(6) 0.2242(6) 0.2004(4) 0.046(2) Uani 1 1 d . . .
H64A H 1.1650 0.2744 0.1922 0.056 Uiso 1 1 calc R . .
C65 C 1.1439(4) 0.1606(5) 0.1704(3) 0.036(2) Uani 1 1 d D I .
C66 C 1.0933(5) 0.0855(5) 0.1807(3) 0.0337(18) Uani 1 1 d . . .
H66A H 1.1051 0.0431 0.1587 0.040 Uiso 1 1 calc R . .
C67 C 1.2195(6) 0.1706(4) 0.1235(4) 0.054(2) Uiso 1 1 d D . .
C68 C 1.0113(5) -0.0840(5) 0.2375(3) 0.0262(16) Uani 1 1 d . . .
H68A H 1.0776 -0.0948 0.2389 0.031 Uiso 1 1 calc R . .
C69 C 1.0123(5) -0.2472(5) 0.2525(3) 0.0307(17) Uani 1 1 d . . .
C70 C 1.0047(5) -0.3045(5) 0.2178(4) 0.040(2) Uani 1 1 d . . .
H70A H 0.9730 -0.2800 0.1827 0.048 Uiso 1 1 calc R . .
C71 C 1.0445(6) -0.3973(6) 0.2355(4) 0.051(2) Uani 1 1 d . J .
C72 C 1.0930(6) -0.4334(6) 0.2856(4) 0.051(2) Uani 1 1 d . . .
H72A H 1.1203 -0.4967 0.2968 0.061 Uiso 1 1 calc R . .
C73 C 1.1017(6) -0.3772(6) 0.3194(4) 0.053(3) Uani 1 1 d . . .
H73A H 1.1349 -0.4020 0.3540 0.063 Uiso 1 1 calc R . .
C74 C 1.0620(5) -0.2840(5) 0.3031(4) 0.039(2) Uani 1 1 d . . .
H74A H 1.0686 -0.2455 0.3263 0.047 Uiso 1 1 calc R . .
C75 C 1.0340(11) -0.4599(10) 0.1976(6) 0.091(4) Uiso 1 1 d . . .
C76 C 0.7944(5) 0.1711(5) 0.1205(3) 0.0275(17) Uani 1 1 d . . .
C77 C 0.8291(5) 0.2364(5) 0.1425(3) 0.0309(17) Uani 1 1 d . . .
H77A H 0.8658 0.2149 0.1757 0.037 Uiso 1 1 calc R . .
C78 C 0.8095(6) 0.3311(5) 0.1157(4) 0.0373(19) Uani 1 1 d . K .
C79 C 0.7570(6) 0.3646(5) 0.0660(4) 0.040(2) Uani 1 1 d . . .
H79A H 0.7462 0.4295 0.0470 0.048 Uiso 1 1 calc R . .
C80 C 0.7213(6) 0.3021(5) 0.0450(3) 0.0378(19) Uani 1 1 d . . .
H80A H 0.6844 0.3245 0.0119 0.045 Uiso 1 1 calc R . .
C81 C 0.7387(5) 0.2063(5) 0.0718(3) 0.0302(17) Uani 1 1 d . . .
H81A H 0.7127 0.1645 0.0570 0.036 Uiso 1 1 calc R . .
C82 C 0.8478(6) 0.3984(6) 0.1403(4) 0.061(3) Uani 1 1 d D . .
C83 C 0.8215(5) 0.0144(5) 0.1194(3) 0.0246(16) Uani 1 1 d . . .
H83A H 0.8247 0.0375 0.0789 0.030 Uiso 1 1 calc R . .
C84 C 0.8386(5) -0.1402(5) 0.1101(3) 0.0259(16) Uani 1 1 d . . .
C85 C 0.9055(5) -0.1305(5) 0.0652(3) 0.0318(18) Uani 1 1 d . . .
H85A H 0.9422 -0.0808 0.0557 0.038 Uiso 1 1 calc R . .
C86 C 0.9165(5) -0.1947(5) 0.0354(3) 0.040(2) Uani 1 1 d D L .
C87 C 0.8680(6) -0.2710(6) 0.0488(4) 0.045(2) Uani 1 1 d . . .
H87A H 0.8796 -0.3155 0.0282 0.054 Uiso 1 1 calc R . .
C88 C 0.8021(6) -0.2804(6) 0.0933(4) 0.042(2) Uani 1 1 d . . .
H88A H 0.7661 -0.3307 0.1025 0.051 Uiso 1 1 calc R . .
C89 C 0.7884(5) -0.2160(5) 0.1248(3) 0.0310(17) Uani 1 1 d . . .
H89A H 0.7448 -0.2241 0.1561 0.037 Uiso 1 1 calc R . .
C90 C 0.9931(6) -0.1864(5) -0.0117(3) 0.058(3) Uani 1 1 d D . .
F1 F 0.5106(12) 0.2866(8) 0.3924(5) 0.085(4) Uiso 0.69(3) 1 d P A 1
F2 F 0.5066(13) 0.2462(9) 0.4844(6) 0.086(6) Uani 0.69(3) 1 d P A 1
F3 F 0.3982(7) 0.2180(6) 0.4391(6) 0.068(4) Uiso 0.69(3) 1 d P A 1
F1B F 0.4764(16) 0.2830(12) 0.3842(8) 0.038(6) Uiso 0.31(3) 1 d P A 2
F2B F 0.5473(18) 0.2726(17) 0.4585(14) 0.067(8) Uiso 0.31(3) 1 d P A 2
F3B F 0.4161(19) 0.2125(17) 0.4669(16) 0.084(9) Uiso 0.31(3) 1 d P A 2
F4 F 0.5489(13) -0.4366(12) 0.2206(8) 0.100(5) Uiso 0.65(3) 1 d P B 1
F5 F 0.6855(13) -0.4249(15) 0.2386(10) 0.096(7) Uani 0.65(3) 1 d P B 1
F6 F 0.6144(13) -0.5469(9) 0.2847(5) 0.085(5) Uiso 0.65(3) 1 d P B 1
F4B F 0.5231(15) -0.4553(14) 0.2349(9) 0.049(6) Uiso 0.35(3) 1 d P B 2
F5B F 0.646(3) -0.398(2) 0.2186(13) 0.087(10) Uiso 0.35(3) 1 d P B 2
F6B F 0.661(2) -0.5336(14) 0.2779(8) 0.068(8) Uiso 0.35(3) 1 d P B 2
F7 F 0.303(2) 0.4300(16) 0.3164(12) 0.109(11) Uani 0.66(3) 1 d P C 1
F8 F 0.4316(8) 0.3844(6) 0.2784(7) 0.052(4) Uiso 0.66(3) 1 d P C 1
F9 F 0.3068(14) 0.4299(9) 0.2294(6) 0.087(4) Uiso 0.66(3) 1 d P C 1
F7B F 0.312(4) 0.430(3) 0.3209(14) 0.066(14) Uani 0.34(3) 1 d P C 2
F8B F 0.4098(14) 0.3974(12) 0.2536(13) 0.050(7) Uiso 0.34(3) 1 d P C 2
F9B F 0.268(2) 0.4335(14) 0.2378(9) 0.063(7) Uiso 0.34(3) 1 d P C 2
F10 F 0.2572(10) -0.1058(12) 0.0587(4) 0.060(3) Uiso 0.397(4) 1 d PD D 1
F11 F 0.1824(12) -0.2322(9) 0.0963(6) 0.068(3) Uiso 0.397(4) 1 d PD D 1
F12 F 0.1195(8) -0.0946(11) 0.1096(6) 0.064(3) Uiso 0.397(4) 1 d PD D 1
F10B F 0.2623(10) -0.1525(13) 0.0596(4) 0.060(3) Uiso 0.336(7) 1 d PD D 2
F11B F 0.1357(10) -0.1951(13) 0.1016(6) 0.068(3) Uiso 0.336(7) 1 d PD D 2
F12B F 0.1660(13) -0.0573(8) 0.0883(7) 0.064(3) Uiso 0.336(7) 1 d PD D 2
F10C F 0.2166(16) -0.0644(11) 0.0689(6) 0.060(3) Uiso 0.268(7) 1 d PD D 3
F11C F 0.2229(15) -0.2093(14) 0.0742(7) 0.068(3) Uiso 0.268(7) 1 d PD D 3
F12C F 0.1091(8) -0.1429(16) 0.1142(7) 0.064(3) Uiso 0.268(7) 1 d PD D 3
F13 F 0.3620(14) 0.3916(13) 0.0263(7) 0.050(2) Uiso 0.280(4) 1 d PD E 1
F14 F 0.4211(14) 0.5281(10) 0.0356(9) 0.068(3) Uiso 0.280(4) 1 d PD E 1
F15 F 0.3005(9) 0.4583(18) 0.1012(8) 0.071(3) Uiso 0.280(4) 1 d PD E 1
F13B F 0.3804(9) 0.4220(10) 0.0170(4) 0.050(2) Uiso 0.377(9) 1 d PD E 2
F14B F 0.3845(12) 0.5325(6) 0.0568(6) 0.068(3) Uiso 0.377(9) 1 d PD E 2
F15B F 0.2950(6) 0.4273(10) 0.0915(6) 0.071(3) Uiso 0.377(9) 1 d PD E 2
F13C F 0.3368(9) 0.4048(10) 0.0391(5) 0.050(2) Uiso 0.342(9) 1 d PD E 3
F14C F 0.4291(10) 0.4949(10) 0.0177(5) 0.068(3) Uiso 0.342(9) 1 d PD E 3
F15C F 0.3325(10) 0.5048(10) 0.0782(7) 0.071(3) Uiso 0.342(9) 1 d PD E 3
F16 F 0.531(4) -0.326(4) 0.047(2) 0.050(2) Uiso 0.102(4) 1 d P F 1
F17 F 0.496(4) -0.323(4) 0.128(2) 0.041(2) Uiso 0.102(4) 1 d P F 1
F18 F 0.403(4) -0.246(4) 0.059(2) 0.056(2) Uiso 0.102(4) 1 d P F 1
F16B F 0.5807(10) -0.3527(10) 0.0932(9) 0.050(2) Uiso 0.44(2) 1 d P F 2
F17B F 0.4573(11) -0.3073(12) 0.1251(8) 0.041(2) Uiso 0.44(2) 1 d P F 2
F18B F 0.4460(16) -0.2616(12) 0.0282(7) 0.056(2) Uiso 0.44(2) 1 d P F 2
F16C F 0.5724(11) -0.3430(10) 0.0722(9) 0.050(2) Uiso 0.46(2) 1 d P F 3
F17C F 0.4370(11) -0.2882(10) 0.1097(7) 0.041(2) Uiso 0.46(2) 1 d P F 3
F18C F 0.4795(15) -0.2799(12) 0.0235(6) 0.056(2) Uiso 0.46(2) 1 d P F 3
F19 F 0.7040(8) 0.2796(8) 0.3205(5) 0.085(3) Uiso 0.620(7) 1 d P G 1
F20 F 0.7332(10) 0.2981(10) 0.3996(6) 0.108(4) Uiso 0.620(7) 1 d P G 1
F21 F 0.8300(9) 0.3324(9) 0.3288(6) 0.097(3) Uiso 0.620(7) 1 d P G 1
F19B F 0.8201(13) 0.3243(12) 0.3845(8) 0.085(3) Uiso 0.380(7) 1 d P G 2
F20B F 0.6948(17) 0.2720(16) 0.3851(10) 0.108(4) Uiso 0.380(7) 1 d P G 2
F21B F 0.7881(15) 0.3087(14) 0.3062(9) 0.097(3) Uiso 0.380(7) 1 d P G 2
F22 F 0.7302(15) -0.3700(12) 0.5315(5) 0.039(5) Uiso 0.260(4) 1 d PD H 1
F23 F 0.7729(15) -0.5155(11) 0.5343(6) 0.053(6) Uiso 0.260(4) 1 d PD H 1
F24 F 0.6312(10) -0.4477(16) 0.5074(8) 0.087(4) Uani 0.260(4) 1 d PD H 1
F22B F 0.6297(7) -0.4029(9) 0.5070(5) 0.046(4) Uiso 0.415(10) 1 d PD H 2
F23B F 0.7622(11) -0.3965(12) 0.5379(5) 0.079(6) Uiso 0.415(10) 1 d PD H 2
F24B F 0.7306(12) -0.5253(8) 0.5290(6) 0.087(4) Uani 0.415(10) 1 d PD H 2
F22C F 0.6667(15) -0.3664(14) 0.5189(8) 0.109(8) Uiso 0.325(10) 1 d PD H 3
F23C F 0.7981(13) -0.4696(16) 0.5395(5) 0.103(8) Uiso 0.325(10) 1 d PD H 3
F24C F 0.6723(14) -0.5097(12) 0.5092(8) 0.087(4) Uani 0.325(10) 1 d PD H 3
F25 F 1.3074(3) 0.1390(4) 0.1438(3) 0.075(2) Uani 0.971(11) 1 d PD I 1
F26 F 1.2122(4) 0.1216(5) 0.0860(2) 0.071(2) Uani 0.971(11) 1 d PD I 1
F27 F 1.2233(4) 0.2588(4) 0.0901(3) 0.076(2) Uani 0.971(11) 1 d PD I 1
F25B F 1.274(5) 0.239(5) 0.120(3) 0.06(6) Uiso 0.029(11) 1 d PD I 2
F26B F 1.1881(16) 0.191(7) 0.0693(5) 0.00(3) Uiso 0.029(11) 1 d PD I 2
F27B F 1.284(4) 0.093(3) 0.128(2) 0.11(10) Uiso 0.029(11) 1 d PD I 2
F28 F 0.9672(12) -0.4348(11) 0.1635(8) 0.066(3) Uiso 0.425(4) 1 d P J 1
F29 F 1.0418(11) -0.5499(10) 0.2322(6) 0.063(3) Uiso 0.425(4) 1 d P J 1
F30 F 1.1131(14) -0.4413(14) 0.1538(8) 0.093(4) Uiso 0.425(4) 1 d P J 1
F28B F 0.948(3) -0.513(3) 0.2355(17) 0.066(3) Uiso 0.162(7) 1 d P J 2
F29B F 1.111(3) -0.507(3) 0.1849(19) 0.063(3) Uiso 0.162(7) 1 d P J 2
F30B F 0.997(5) -0.410(4) 0.139(2) 0.093(4) Uiso 0.162(7) 1 d P J 2
F28C F 0.9345(10) -0.4614(11) 0.1977(8) 0.066(3) Uiso 0.413(7) 1 d P J 3
F29C F 1.0773(12) -0.5416(11) 0.2103(7) 0.063(3) Uiso 0.413(7) 1 d P J 3
F30C F 1.0452(17) -0.4240(15) 0.1459(10) 0.093(4) Uiso 0.413(7) 1 d P J 3
F31 F 0.8508(19) 0.3642(11) 0.1977(5) 0.070(5) Uani 0.404(4) 1 d PD K 1
F32 F 0.9366(10) 0.4095(13) 0.1233(10) 0.071(4) Uani 0.404(4) 1 d PD K 1
F33 F 0.7923(17) 0.4801(11) 0.1261(11) 0.080(5) Uani 0.404(4) 1 d PD K 1
F31B F 0.909(4) 0.362(2) 0.185(2) 0.070(5) Uani 0.189(10) 1 d P K 2
F32B F 0.904(3) 0.454(2) 0.0987(17) 0.071(4) Uani 0.189(10) 1 d P K 2
F33B F 0.779(4) 0.468(3) 0.155(2) 0.080(5) Uani 0.189(10) 1 d P K 2
F31C F 0.9413(8) 0.3760(11) 0.1448(9) 0.070(5) Uani 0.408(11) 1 d PD K 3
F32C F 0.8321(12) 0.4870(8) 0.1075(7) 0.071(4) Uani 0.408(11) 1 d PD K 3
F33C F 0.8120(13) 0.3944(12) 0.1926(6) 0.080(5) Uani 0.408(11) 1 d PD K 3
F34 F 0.9859(6) -0.2404(6) -0.0465(3) 0.057(2) Uiso 0.577(7) 1 d PD L 1
F35 F 0.9810(7) -0.0948(6) -0.0506(4) 0.067(2) Uiso 0.577(7) 1 d PD L 1
F36 F 1.0809(5) -0.1973(8) 0.0042(4) 0.080(3) Uiso 0.577(7) 1 d PD L 1
F34B F 0.9736(9) -0.2056(9) -0.0587(4) 0.057(2) Uiso 0.423(7) 1 d PD L 2
F35B F 1.0353(8) -0.1109(8) -0.0265(5) 0.067(2) Uiso 0.423(7) 1 d PD L 2
F36B F 1.0689(7) -0.2561(9) 0.0093(5) 0.080(3) Uiso 0.423(7) 1 d PD L 2
C1S C 1.0256(13) -0.6683(9) 0.4793(5) 0.102(6) Uiso 0.744(7) 1 d PD M 1
H1SA H 0.9621 -0.6829 0.4935 0.122 Uiso 0.744(7) 1 calc PR M 1
H1SB H 1.0492 -0.6355 0.5037 0.122 Uiso 0.744(7) 1 calc PR M 1
Cl1 Cl 1.1002(4) -0.7712(4) 0.48234(16) 0.0836(16) Uani 0.744(7) 1 d PD M 1
Cl2 Cl 1.0208(4) -0.5974(6) 0.4086(3) 0.198(5) Uani 0.744(7) 1 d PD M 1
C1SB C 1.004(4) -0.6330(17) 0.4970(17) 0.102(6) Uiso 0.256(7) 1 d PD M 2
H1S1 H 0.9368 -0.6411 0.4981 0.122 Uiso 0.256(7) 1 calc PR M 2
H1S2 H 1.0230 -0.6440 0.5367 0.122 Uiso 0.256(7) 1 calc PR M 2
CL1B Cl 1.071(2) -0.7159(18) 0.4675(11) 0.0836(16) Uani 0.256(7) 1 d PD M 2
Cl2B Cl 1.0185(14) -0.5182(16) 0.4565(10) 0.198(5) Uani 0.256(7) 1 d PD . 2
O1S O 1.0867(8) 0.4696(8) 0.0276(5) 0.137(4) Uiso 1 1 d . . .

loop_
_atom_site_aniso_label
_atom_site_aniso_U_11
_atom_site_aniso_U_22
_atom_site_aniso_U_33
_atom_site_aniso_U_23
_atom_site_aniso_U_13
_atom_site_aniso_U_12
Sb1 0.0579(4) 0.0520(4) 0.0389(4) -0.0160(3) 0.0021(3) -0.0120(3)
F01 0.108(5) 0.074(4) 0.079(4) -0.052(4) 0.014(4) -0.008(4)
F02 0.080(5) 0.083(5) 0.131(6) -0.048(4) 0.055(4) -0.039(4)
F03 0.051(4) 0.092(5) 0.126(6) -0.056(4) -0.013(4) -0.010(3)
F04 0.079(4) 0.052(3) 0.072(4) -0.032(3) -0.008(3) -0.001(3)
F05 0.237(10) 0.109(6) 0.043(4) -0.009(4) -0.034(5) 0.005(6)
F06 0.069(4) 0.056(3) 0.060(4) -0.008(3) -0.012(3) -0.015(3)
Mo1 0.0207(3) 0.0180(3) 0.0219(3) -0.0086(2) -0.0012(2) -0.0027(2)
Mo2 0.0202(3) 0.0183(3) 0.0219(3) -0.0083(2) 0.0000(2) -0.0048(2)
Mo3 0.0207(3) 0.0174(3) 0.0244(3) -0.0076(2) -0.0020(2) -0.0039(2)
Mo4 0.0202(3) 0.0172(3) 0.0263(3) -0.0083(2) -0.0009(2) -0.0034(2)
O1 0.023(3) 0.020(2) 0.028(3) -0.008(2) -0.002(2) -0.0030(19)
O2 0.020(2) 0.023(3) 0.023(3) -0.007(2) 0.0017(19) -0.0033(19)
N1 0.034(4) 0.020(3) 0.020(3) -0.005(2) -0.002(3) -0.004(3)
N2 0.030(3) 0.015(3) 0.023(3) -0.006(2) 0.000(3) -0.003(2)
N3 0.022(3) 0.029(3) 0.033(4) -0.017(3) -0.001(3) 0.000(3)
N4 0.020(3) 0.023(3) 0.038(4) -0.015(3) -0.001(3) -0.005(2)
N5 0.024(3) 0.017(3) 0.022(3) -0.006(2) -0.001(2) -0.002(2)
N6 0.024(3) 0.021(3) 0.022(3) -0.009(2) -0.004(2) -0.002(2)
N7 0.032(3) 0.015(3) 0.026(3) -0.007(2) -0.006(3) -0.002(2)
N8 0.033(3) 0.015(3) 0.029(3) -0.003(3) -0.003(3) -0.004(3)
N9 0.025(3) 0.025(3) 0.027(3) -0.009(3) 0.003(3) -0.009(3)
N10 0.021(3) 0.021(3) 0.040(4) -0.010(3) -0.002(3) 0.001(2)
N11 0.031(3) 0.019(3) 0.024(3) -0.003(3) 0.000(3) -0.008(3)
N12 0.026(3) 0.020(3) 0.023(3) -0.008(2) 0.001(2) -0.006(2)
C1 0.035(4) 0.031(4) 0.018(4) -0.010(3) 0.003(3) -0.010(3)
C2 0.045(5) 0.029(4) 0.028(4) -0.008(3) -0.008(4) -0.005(4)
C3 0.053(5) 0.031(4) 0.034(5) -0.015(4) -0.004(4) -0.001(4)
C4 0.065(6) 0.044(5) 0.029(5) -0.017(4) 0.000(4) -0.010(4)
C5 0.057(6) 0.045(5) 0.033(5) -0.008(4) -0.014(4) -0.004(4)
C6 0.048(5) 0.036(5) 0.023(4) -0.012(3) -0.005(4) -0.004(4)
C7 0.081(8) 0.040(5) 0.045(6) -0.020(4) 0.000(5) -0.007(5)
C8 0.031(4) 0.035(4) 0.018(4) -0.003(3) 0.001(3) -0.008(3)
C9 0.024(4) 0.022(4) 0.031(4) -0.005(3) -0.003(3) -0.003(3)
C10 0.041(5) 0.023(4) 0.034(4) -0.005(3) -0.005(4) -0.008(3)
C11 0.037(5) 0.031(5) 0.059(6) -0.016(4) -0.009(4) -0.005(4)
C12 0.070(7) 0.022(4) 0.063(6) -0.007(4) -0.007(5) -0.016(4)
C13 0.072(7) 0.031(5) 0.056(6) 0.010(4) 0.003(5) -0.031(5)
C14 0.044(5) 0.032(4) 0.034(5) 0.001(4) 0.000(4) -0.008(4)
C15 0.087(9) 0.023(5) 0.074(8) -0.020(5) -0.021(6) 0.012(5)
C16 0.024(4) 0.030(4) 0.029(4) -0.015(3) 0.001(3) 0.001(3)
C17 0.030(4) 0.033(4) 0.041(5) -0.021(4) 0.002(3) 0.001(3)
C18 0.037(5) 0.029(4) 0.048(5) -0.018(4) 0.002(4) -0.001(4)
C19 0.042(5) 0.047(6) 0.055(6) -0.031(4) 0.007(4) 0.005(4)
C20 0.048(6) 0.044(6) 0.064(6) -0.026(5) 0.019(5) -0.002(4)
C21 0.038(5) 0.045(5) 0.046(5) -0.025(4) 0.016(4) -0.009(4)
C22 0.070(7) 0.042(6) 0.061(7) -0.025(5) 0.014(6) -0.007(5)
C23 0.022(4) 0.029(4) 0.031(4) -0.008(3) -0.004(3) -0.002(3)
C24 0.020(4) 0.038(4) 0.033(4) -0.019(3) 0.004(3) -0.008(3)
C25 0.032(4) 0.040(5) 0.037(5) -0.018(4) -0.002(4) -0.012(4)
C26 0.036(5) 0.058(6) 0.041(5) -0.026(4) 0.004(4) -0.013(4)
C27 0.030(5) 0.057(6) 0.072(7) -0.040(5) 0.002(4) -0.024(4)
C28 0.036(5) 0.034(5) 0.085(7) -0.012(5) -0.005(5) -0.017(4)
C29 0.035(5) 0.036(5) 0.049(5) -0.006(4) -0.004(4) -0.013(4)
C30 0.075(8) 0.076(8) 0.066(7) -0.037(6) -0.004(6) -0.040(6)
C31 0.030(4) 0.020(4) 0.019(4) -0.003(3) 0.006(3) -0.006(3)
C32 0.036(4) 0.027(4) 0.033(4) -0.006(3) -0.004(3) -0.007(3)
C33 0.048(5) 0.024(4) 0.049(5) -0.002(4) -0.006(4) 0.004(4)
C34 0.071(6) 0.011(4) 0.059(6) -0.006(4) -0.005(5) -0.007(4)
C35 0.044(5) 0.027(4) 0.059(6) -0.019(4) -0.006(4) -0.013(4)
C36 0.034(4) 0.026(4) 0.040(5) -0.013(3) -0.004(3) -0.005(3)
C37 0.116(10) 0.023(5) 0.081(8) 0.008(5) -0.031(7) -0.012(6)
C38 0.028(4) 0.018(4) 0.026(4) -0.005(3) -0.003(3) -0.001(3)
C39 0.024(4) 0.020(4) 0.023(4) -0.007(3) -0.005(3) 0.000(3)
C40 0.028(4) 0.032(4) 0.024(4) -0.009(3) 0.002(3) -0.007(3)
C41 0.039(5) 0.029(4) 0.031(4) -0.014(3) -0.002(3) -0.006(3)
C42 0.048(5) 0.042(5) 0.034(5) -0.025(4) -0.002(4) -0.005(4)
C43 0.048(5) 0.038(5) 0.028(4) -0.013(4) 0.011(4) -0.016(4)
C44 0.037(5) 0.032(4) 0.031(4) -0.007(3) -0.003(3) -0.008(3)
C45 0.049(6) 0.050(6) 0.048(6) -0.033(5) 0.000(4) -0.009(4)
C46 0.039(4) 0.025(4) 0.023(4) -0.008(3) 0.004(3) -0.011(3)
C47 0.045(5) 0.022(4) 0.038(5) -0.009(3) 0.001(4) -0.009(3)
C48 0.081(7) 0.035(5) 0.039(5) -0.026(4) 0.017(5) -0.026(5)
C49 0.117(10) 0.053(6) 0.040(6) -0.027(5) -0.005(6) -0.036(6)
C50 0.096(8) 0.053(6) 0.042(6) 0.001(5) -0.037(5) -0.028(6)
C51 0.056(6) 0.041(5) 0.035(5) -0.006(4) -0.015(4) -0.014(4)
C52 0.147(12) 0.032(6) 0.065(7) -0.031(5) 0.039(8) -0.025(7)
C53 0.024(4) 0.029(4) 0.020(4) -0.005(3) -0.001(3) 0.003(3)
C54 0.026(4) 0.016(4) 0.039(5) -0.001(3) -0.009(3) 0.001(3)
C55 0.035(5) 0.027(4) 0.043(5) -0.003(4) 0.000(4) -0.006(3)
C56 0.039(5) 0.035(5) 0.058(6) 0.000(4) -0.003(4) -0.003(4)
C57 0.049(6) 0.021(4) 0.081(8) 0.000(5) -0.005(5) -0.007(4)
C58 0.057(6) 0.013(4) 0.083(7) -0.014(4) -0.003(5) -0.005(4)
C59 0.036(5) 0.026(4) 0.059(6) -0.018(4) 0.001(4) -0.002(3)
C60 0.077(8) 0.046(6) 0.075(8) 0.012(5) -0.004(6) -0.028(6)
C61 0.029(4) 0.018(4) 0.029(4) -0.002(3) -0.011(3) -0.003(3)
C62 0.035(5) 0.041(5) 0.043(5) -0.010(4) -0.003(4) -0.009(4)
C63 0.058(6) 0.034(5) 0.057(6) -0.021(4) -0.002(5) -0.012(4)
C64 0.043(5) 0.037(5) 0.063(6) -0.011(4) -0.010(5) -0.023(4)
C65 0.025(4) 0.033(5) 0.043(5) 0.004(4) -0.009(4) -0.008(3)
C66 0.033(4) 0.040(5) 0.029(4) -0.010(4) -0.001(3) -0.008(4)
C68 0.021(4) 0.030(4) 0.029(4) -0.009(3) 0.001(3) -0.006(3)
C69 0.025(4) 0.028(4) 0.039(5) -0.008(3) 0.002(3) -0.006(3)
C70 0.031(4) 0.030(4) 0.063(6) -0.019(4) -0.013(4) -0.001(3)
C71 0.034(5) 0.040(5) 0.088(8) -0.033(5) -0.014(5) 0.001(4)
C72 0.040(5) 0.027(5) 0.083(7) -0.014(5) -0.015(5) 0.006(4)
C73 0.043(5) 0.036(5) 0.071(7) -0.003(5) -0.027(5) 0.006(4)
C74 0.033(5) 0.034(5) 0.049(5) -0.009(4) -0.007(4) -0.004(4)
C76 0.026(4) 0.027(4) 0.027(4) -0.004(3) 0.005(3) -0.008(3)
C77 0.035(4) 0.028(4) 0.029(4) -0.008(3) -0.004(3) -0.003(3)
C78 0.044(5) 0.019(4) 0.048(5) -0.007(4) -0.002(4) -0.005(3)
C79 0.050(5) 0.018(4) 0.046(5) 0.002(4) -0.011(4) -0.005(4)
C80 0.039(5) 0.034(5) 0.038(5) -0.004(4) -0.010(4) -0.005(4)
C81 0.031(4) 0.028(4) 0.034(4) -0.011(3) -0.002(3) -0.007(3)
C82 0.077(8) 0.035(6) 0.077(8) -0.020(5) -0.035(6) 0.000(5)
C83 0.024(4) 0.032(4) 0.021(4) -0.008(3) 0.002(3) -0.009(3)
C84 0.029(4) 0.024(4) 0.030(4) -0.016(3) -0.002(3) -0.002(3)
C85 0.027(4) 0.033(4) 0.040(5) -0.016(4) 0.000(3) -0.006(3)
C86 0.035(5) 0.048(5) 0.041(5) -0.022(4) 0.004(4) -0.005(4)
C87 0.053(6) 0.041(5) 0.050(6) -0.031(4) -0.003(4) 0.004(4)
C88 0.055(6) 0.034(5) 0.044(5) -0.020(4) 0.004(4) -0.014(4)
C89 0.036(4) 0.026(4) 0.033(4) -0.011(3) 0.006(3) -0.008(3)
C90 0.042(6) 0.089(8) 0.058(6) -0.047(6) 0.001(5) -0.008(5)
F2 0.140(12) 0.071(8) 0.064(8) -0.057(6) -0.034(8) 0.028(8)
F5 0.079(10) 0.120(13) 0.139(15) -0.112(12) 0.050(11) -0.039(10)
F7 0.109(19) 0.058(13) 0.19(2) -0.091(13) 0.047(15) -0.015(11)
F7B 0.10(3) 0.06(3) 0.038(14) -0.015(13) 0.012(15) -0.024(19)
F24 0.064(10) 0.052(7) 0.103(10) 0.035(7) 0.023(8) -0.005(7)
F24B 0.064(10) 0.052(7) 0.103(10) 0.035(7) 0.023(8) -0.005(7)
F24C 0.064(10) 0.052(7) 0.103(10) 0.035(7) 0.023(8) -0.005(7)
F25 0.032(3) 0.096(5) 0.078(4) 0.006(4) 0.002(3) -0.014(3)
F26 0.052(4) 0.094(6) 0.062(4) -0.018(4) 0.023(3) -0.016(3)
F27 0.078(5) 0.059(4) 0.073(4) 0.016(3) 0.010(4) -0.026(3)
F31 0.084(10) 0.031(5) 0.104(11) -0.021(6) -0.052(9) -0.004(6)
F32 0.072(9) 0.025(6) 0.109(10) 0.001(6) -0.043(8) -0.012(6)
F33 0.116(11) 0.054(8) 0.093(12) -0.057(9) -0.022(9) -0.004(7)
F31B 0.084(10) 0.031(5) 0.104(11) -0.021(6) -0.052(9) -0.004(6)
F32B 0.072(9) 0.025(6) 0.109(10) 0.001(6) -0.043(8) -0.012(6)
F33B 0.116(11) 0.054(8) 0.093(12) -0.057(9) -0.022(9) -0.004(7)
F31C 0.084(10) 0.031(5) 0.104(11) -0.021(6) -0.052(9) -0.004(6)
F32C 0.072(9) 0.025(6) 0.109(10) 0.001(6) -0.043(8) -0.012(6)
F33C 0.116(11) 0.054(8) 0.093(12) -0.057(9) -0.022(9) -0.004(7)
Cl1 0.103(4) 0.114(4) 0.036(2) -0.017(2) -0.002(2) -0.033(3)
Cl2 0.102(4) 0.226(9) 0.157(7) 0.091(6) -0.001(4) 0.015(5)
CL1B 0.103(4) 0.114(4) 0.036(2) -0.017(2) -0.002(2) -0.033(3)
Cl2B 0.102(4) 0.226(9) 0.157(7) 0.091(6) -0.001(4) 0.015(5)

loop_
_atom_type_symbol
_atom_type_description
_atom_type_scat_dispersion_real
_atom_type_scat_dispersion_imag
_atom_type_scat_source
C C 0.0033 0.0016 'International Tables Vol C Tables 4.2.6.8 and 6.1.1.4'
H H 0.0000 0.0000 'International Tables Vol C Tables 4.2.6.8 and 6.1.1.4'
N N 0.0061 0.0033 'International Tables Vol C Tables 4.2.6.8 and 6.1.1.4'
O O 0.0106 0.0060 'International Tables Vol C Tables 4.2.6.8 and 6.1.1.4'
F F 0.0171 0.0103 'International Tables Vol C Tables 4.2.6.8 and 6.1.1.4'
Cl Cl 0.1484 0.1585 'International Tables Vol C Tables 4.2.6.8 and 6.1.1.4'
Mo Mo -1.6832 0.6857 'International Tables Vol C Tables 4.2.6.8 and 6.1.1.4'
Sb Sb -0.5866 1.5461 'International Tables Vol C Tables 4.2.6.8 and 6.1.1.4'

loop_
_geom_angle_atom_site_label_1
_geom_angle_atom_site_label_2
_geom_angle_atom_site_label_3
_geom_angle
_geom_angle_site_symmetry_3
F05 Sb1 F04 90.1(3) .
F05 Sb1 F03 92.9(4) .
F04 Sb1 F03 91.5(3) .
F05 Sb1 F01 90.8(3) .
F04 Sb1 F01 179.1(3) .
F03 Sb1 F01 88.6(3) .
F05 Sb1 F06 178.6(4) .
F04 Sb1 F06 90.1(2) .
F03 Sb1 F06 88.5(3) .
F01 Sb1 F06 89.0(3) .
F05 Sb1 F02 90.9(4) .
F04 Sb1 F02 89.5(3) .
F03 Sb1 F02 176.1(3) .
F01 Sb1 F02 90.3(3) .
F06 Sb1 F02 87.7(3) .
O1 Mo1 N1 93.5(2) .
O1 Mo1 N3 165.1(2) .
N1 Mo1 N3 89.9(2) .
O1 Mo1 N5 87.60(19) .
N1 Mo1 N5 175.9(2) .
N3 Mo1 N5 88.1(2) .
O1 Mo1 Mo2 103.27(13) .
N1 Mo1 Mo2 92.21(15) .
N3 Mo1 Mo2 91.06(16) .
N5 Mo1 Mo2 91.45(15) .
O2 Mo2 N4 162.0(2) .
O2 Mo2 N2 87.5(2) .
N4 Mo2 N2 88.7(2) .
O2 Mo2 Mo1 105.10(14) .
N4 Mo2 Mo1 92.53(15) .
N2 Mo2 Mo1 91.21(15) .
O2 Mo2 N6 93.0(2) .
N4 Mo2 N6 89.7(2) .
N2 Mo2 N6 176.2(2) .
Mo1 Mo2 N6 92.32(15) .
O1 Mo3 N7 91.1(2) .
O1 Mo3 N11 96.3(2) .
N7 Mo3 N11 171.6(2) .
O1 Mo3 Mo4 103.85(14) .
N7 Mo3 Mo4 89.92(15) .
N11 Mo3 Mo4 92.32(15) .
O1 Mo3 N9 163.6(2) .
N7 Mo3 N9 84.8(2) .
N11 Mo3 N9 87.0(2) .
Mo4 Mo3 N9 91.99(15) .
O2 Mo4 N12 90.5(2) .
O2 Mo4 N10 164.0(2) .
N12 Mo4 N10 87.1(2) .
O2 Mo4 N8 96.1(2) .
N12 Mo4 N8 171.3(2) .
N10 Mo4 N8 85.0(2) .
O2 Mo4 Mo3 104.45(14) .
N12 Mo4 Mo3 90.71(15) .
N10 Mo4 Mo3 91.36(15) .
N8 Mo4 Mo3 93.14(15) .
Mo3 O1 Mo1 151.4(3) .
Mo4 O2 Mo2 150.0(3) .
C8 N1 C1 118.2(6) .
C8 N1 Mo1 117.4(5) .
C1 N1 Mo1 123.9(4) .
C8 N2 C9 121.3(6) .
C8 N2 Mo2 118.2(5) .
C9 N2 Mo2 120.4(4) .
C23 N3 C16 117.6(6) .
C23 N3 Mo1 117.2(5) .
C16 N3 Mo1 124.8(4) .
C23 N4 C24 118.8(6) .
C23 N4 Mo2 117.8(5) .
C24 N4 Mo2 123.3(4) .
C38 N5 C31 119.5(6) .
C38 N5 Mo1 118.2(4) .
C31 N5 Mo1 122.4(4) .
C38 N6 C39 118.6(6) .
C38 N6 Mo2 117.0(5) .
C39 N6 Mo2 123.5(4) .
C53 N7 C46 120.9(6) .
C53 N7 Mo3 119.8(5) .
C46 N7 Mo3 119.0(4) .
C53 N8 C54 119.7(6) .
C53 N8 Mo4 115.3(4) .
C54 N8 Mo4 124.9(5) .
C68 N9 C61 116.1(6) .
C68 N9 Mo3 116.6(4) .
C61 N9 Mo3 127.2(5) .
C68 N10 C69 118.7(6) .
C68 N10 Mo4 118.4(5) .
C69 N10 Mo4 121.2(4) .
C83 N11 C76 117.9(6) .
C83 N11 Mo3 116.7(4) .
C76 N11 Mo3 125.1(5) .
C83 N12 C84 119.9(6) .
C83 N12 Mo4 118.6(5) .
C84 N12 Mo4 121.5(4) .
C2 C1 C6 118.8(7) .
C2 C1 N1 119.1(6) .
C6 C1 N1 122.0(7) .
C1 C2 C3 120.2(7) .
C2 C3 C4 120.7(8) .
C2 C3 C7 119.9(8) .
C4 C3 C7 119.3(8) .
C5 C4 C3 119.1(8) .
C4 C5 C6 120.6(8) .
C5 C6 C1 120.6(8) .
F3B C7 F1 126.0(15) .
F3B C7 F2 75.1(14) .
F1 C7 F2 109.6(11) .
F3B C7 F2B 109.7(17) .
F1 C7 F2B 77.5(12) .
F1 C7 F3 104.5(10) .
F2 C7 F3 103.5(11) .
F2B C7 F3 131.7(14) .
F3B C7 F1B 108.0(17) .
F2 C7 F1B 123.4(11) .
F2B C7 F1B 98.1(14) .
F3 C7 F1B 82.2(11) .
F3B C7 C3 112.6(13) .
F1 C7 C3 112.7(10) .
F2 C7 C3 115.0(9) .
F2B C7 C3 112.5(13) .
F3 C7 C3 110.7(8) .
F1B C7 C3 114.8(10) .
N2 C8 N1 120.9(6) .
C10 C9 C14 119.0(7) .
C10 C9 N2 116.6(6) .
C14 C9 N2 124.3(7) .
C9 C10 C11 120.5(7) .
C12 C11 C10 120.4(8) .
C12 C11 C15 121.2(8) .
C10 C11 C15 118.3(8) .
C13 C12 C11 119.0(8) .
C12 C13 C14 121.1(8) .
C13 C14 C9 119.9(8) .
F6B C15 F4 117.9(13) .
F6B C15 F5B 106.7(17) .
F4 C15 F5B 74.0(13) .
F6B C15 F5 80.6(13) .
F4 C15 F5 104.2(13) .
F4 C15 F6 102.3(11) .
F5B C15 F6 131.4(16) .
F5 C15 F6 111.2(12) .
F6B C15 F4B 113.6(14) .
F5B C15 F4B 96.2(16) .
F5 C15 F4B 126.1(15) .
F6 C15 F4B 89.2(11) .
F6B C15 C11 118.4(12) .
F4 C15 C11 115.9(11) .
F5B C15 C11 114.9(15) .
F5 C15 C11 112.7(9) .
F6 C15 C11 110.1(10) .
F4B C15 C11 104.9(12) .
C17 C16 C21 119.4(7) .
C17 C16 N3 119.8(7) .
C21 C16 N3 120.7(7) .
C16 C17 C18 120.1(7) .
C19 C18 C17 120.1(8) .
C19 C18 C22 120.0(8) .
C17 C18 C22 119.9(8) .
C18 C19 C20 120.0(8) .
C19 C20 C21 120.4(8) .
C16 C21 C20 119.9(8) .
F8B C22 F7 119.5(19) .
F8B C22 F9 75.5(12) .
F7 C22 F9 108.4(16) .
F8B C22 F7B 115(3) .
F9 C22 F7B 113.1(19) .
F7 C22 F8 104.3(18) .
F9 C22 F8 102.9(10) .
F7B C22 F8 98(3) .
F8B C22 F9B 98.8(14) .
F7 C22 F9B 93.7(17) .
F7B C22 F9B 100(2) .
F8 C22 F9B 125.4(13) .
F8B C22 C18 117.2(11) .
F7 C22 C18 115.0(15) .
F9 C22 C18 114.3(10) .
F7B C22 C18 115.9(19) .
F8 C22 C18 111.0(8) .
F9B C22 C18 106.7(11) .
N4 C23 N3 121.3(7) .
C25 C24 C29 120.2(7) .
C25 C24 N4 121.5(7) .
C29 C24 N4 118.2(7) .
C26 C25 C24 118.5(7) .
C25 C26 C27 122.9(6) .
C25 C26 C30 119.4(6) .
C27 C26 C30 117.7(6) .
C26 C27 C28 118.5(7) .
C27 C28 C29 120.1(8) .
C24 C29 C28 119.7(8) .
F11B C30 F10C 123.7(12) .
F11B C30 F11C 63.5(9) .
F10C C30 F11C 105.7(9) .
F11B C30 F10B 104.6(8) .
F10C C30 F10B 65.9(9) .
F11B C30 F12B 104.7(8) .
F11C C30 F12B 129.1(12) .
F10B C30 F12B 100.7(8) .
F10C C30 F12C 103.7(9) .
F11C C30 F12C 103.6(9) .
F10B C30 F12C 133.9(12) .
F12B C30 F12C 70.9(9) .
F11B C30 F10 123.0(11) .
F11C C30 F10 74.1(9) .
F12B C30 F10 73.9(8) .
F12C C30 F10 130.9(11) .
F11B C30 F12 71.4(8) .
F10C C30 F12 76.9(9) .
F11C C30 F12 126.8(11) .
F10B C30 F12 131.8(11) .
F10 C30 F12 111.8(8) .
F10C C30 F11 132.3(11) .
F10B C30 F11 79.7(8) .
F12B C30 F11 134.6(10) .
F12C C30 F11 76.7(9) .
F10 C30 F11 107.1(7) .
F12 C30 F11 106.6(7) .
F11B C30 C26 118.7(8) .
F10C C30 C26 115.6(8) .
F11C C30 C26 114.4(9) .
F10B C30 C26 112.2(8) .
F12B C30 C26 114.0(8) .
F12C C30 C26 112.4(8) .
F10 C30 C26 112.6(7) .
F12 C30 C26 111.1(7) .
F11 C30 C26 107.3(7) .
C32 C31 C36 120.5(7) .
C32 C31 N5 122.1(6) .
C36 C31 N5 117.4(6) .
C31 C32 C33 118.2(7) .
C34 C33 C32 123.0(6) .
C34 C33 C37 118.6(6) .
C32 C33 C37 118.2(6) .
C35 C34 C33 118.1(7) .
C34 C35 C36 121.1(7) .
C31 C36 C35 119.1(7) .
F15C C37 F13C 107.8(10) .
F15C C37 F13B 122.9(12) .
F13C C37 F14B 125.4(11) .
F13B C37 F14B 110.3(8) .
F15C C37 F14C 97.8(9) .
F13C C37 F14C 95.9(9) .
F13B C37 F14C 61.6(7) .
F14B C37 F14C 58.4(8) .
F15C C37 F15B 59.1(9) .
F13C C37 F15B 67.8(8) .
F13B C37 F15B 103.7(8) .
F14B C37 F15B 102.3(7) .
F14C C37 F15B 142.1(11) .
F15C C37 F14 72.4(9) .
F13C C37 F14 119.0(12) .
F13B C37 F14 89.9(10) .
F15B C37 F14 129.3(10) .
F15C C37 F13 125.3(12) .
F14B C37 F13 128.7(10) .
F14C C37 F13 83.3(9) .
F15B C37 F13 87.2(10) .
F14 C37 F13 111.4(8) .
F13C C37 F15 90.0(10) .
F13B C37 F15 123.3(11) .
F14B C37 F15 81.8(10) .
F14C C37 F15 134.6(11) .
F14 C37 F15 110.9(7) .
F13 C37 F15 110.0(8) .
F15C C37 C33 121.8(9) .
F13C C37 C33 119.6(8) .
F13B C37 C33 115.2(8) .
F14B C37 C33 114.4(8) .
F14C C37 C33 108.3(8) .
F15B C37 C33 109.6(7) .
F14 C37 C33 107.8(8) .
F13 C37 C33 109.1(8) .
F15 C37 C33 107.5(8) .
N5 C38 N6 121.0(6) .
C44 C39 C40 117.7(7) .
C44 C39 N6 123.0(6) .
C40 C39 N6 119.2(6) .
C41 C40 C39 120.7(7) .
C40 C41 C42 121.0(7) .
C40 C41 C45 120.1(7) .
C42 C41 C45 118.9(7) .
C43 C42 C41 118.8(7) .
C44 C43 C42 120.0(7) .
C43 C44 C39 121.8(7) .
F16 C45 F17C 120(3) .
F17C C45 F16C 120.1(14) .
F16 C45 F17 108(4) .
F16C C45 F17 84(2) .
F17C C45 F18C 107.9(10) .
F16C C45 F18C 85.7(17) .
F17 C45 F18C 134(2) .
F16 C45 F17B 117(3) .
F16C C45 F17B 104.5(15) .
F18C C45 F17B 122.6(11) .
F16 C45 F18B 68(3) .
F17C C45 F18B 90.2(10) .
F16C C45 F18B 106.8(17) .
F17 C45 F18B 128(2) .
F17B C45 F18B 108.3(10) .
F16 C45 F16B 58(3) .
F17C C45 F16B 107.5(14) .
F17 C45 F16B 66(2) .
F18C C45 F16B 104.9(16) .
F17B C45 F16B 89.1(14) .
F18B C45 F16B 124.8(16) .
F16 C45 C41 125(3) .
F17C C45 C41 114.3(9) .
F16C C45 C41 113.4(9) .
F17 C45 C41 114(2) .
F18C C45 C41 111.3(9) .
F17B C45 C41 115.1(9) .
F18B C45 C41 108.3(9) .
F16B C45 C41 110.4(8) .
F16 C45 F18 102(4) .
F17C C45 F18 55(2) .
F16C C45 F18 137(2) .
F17 C45 F18 98(3) .
F18C C45 F18 62(2) .
F17B C45 F18 75(2) .
F16B C45 F18 145(2) .
C41 C45 F18 105(2) .
C51 C46 C47 120.0(7) .
C51 C46 N7 123.0(7) .
C47 C46 N7 116.8(7) .
C48 C47 C46 120.4(8) .
C49 C48 C47 119.2(9) .
C49 C48 C52 123.9(9) .
C47 C48 C52 116.8(9) .
C48 C49 C50 120.4(8) .
C49 C50 C51 120.8(9) .
C46 C51 C50 119.2(8) .
F21B C52 F20B 126(2) .
F21B C52 F20 134.1(15) .
F21B C52 F21 46.1(10) .
F20B C52 F21 136.5(15) .
F20 C52 F21 108.5(12) .
F21B C52 F19 61.2(12) .
F20B C52 F19 71.2(15) .
F20 C52 F19 105.0(14) .
F21 C52 F19 103.7(11) .
F21B C52 F19B 102.0(15) .
F20B C52 F19B 99.0(15) .
F20 C52 F19B 59.5(10) .
F21 C52 F19B 57.1(10) .
F19 C52 F19B 140.9(12) .
F21B C52 C48 110.9(13) .
F20B C52 C48 111.0(13) .
F20 C52 C48 114.3(11) .
F21 C52 C48 110.1(12) .
F19 C52 C48 114.5(9) .
F19B C52 C48 104.4(13) .
N7 C53 N8 121.0(6) .
C55 C54 C59 119.3(7) .
C55 C54 N8 123.1(7) .
C59 C54 N8 117.6(7) .
C56 C55 C54 118.7(7) .
C55 C56 C57 123.9(7) .
C55 C56 C60 117.9(6) .
C57 C56 C60 118.1(6) .
C56 C57 C58 117.7(7) .
C57 C58 C59 121.0(9) .
C58 C59 C54 119.5(9) .
F24B C60 F22C 127.2(13) .
F24B C60 F24 79.8(9) .
F22C C60 F24 67.6(11) .
F24B C60 F23B 106.3(8) .
F22C C60 F23B 64.5(9) .
F24 C60 F23B 123.0(12) .
F22C C60 F23 131.7(14) .
F24 C60 F23 107.7(9) .
F23B C60 F23 83.7(10) .
F24B C60 F22B 105.4(8) .
F23B C60 F22B 102.7(8) .
F23 C60 F22B 129.4(11) .
F24B C60 F22 122.8(12) .
F24 C60 F22 106.2(9) .
F23 C60 F22 105.3(9) .
F22B C60 F22 81.5(9) .
F24B C60 F23C 65.1(9) .
F22C C60 F23C 110.4(9) .
F24 C60 F23C 133.7(13) .
F23B C60 F23C 49.1(8) .
F22B C60 F23C 137.7(12) .
F22 C60 F23C 72.5(10) .
F22C C60 F24C 109.0(9) .
F23B C60 F24C 137.3(12) .
F23 C60 F24C 70.3(10) .
F22B C60 F24C 72.2(8) .
F22 C60 F24C 137.8(12) .
F23C C60 F24C 106.0(9) .
F24B C60 C56 116.3(9) .
F22C C60 C56 114.3(9) .
F24 C60 C56 113.0(9) .
F23B C60 C56 113.7(8) .
F23 C60 C56 111.4(9) .
F22B C60 C56 111.3(7) .
F22 C60 C56 112.9(8) .
F23C C60 C56 109.5(9) .
F24C C60 C56 107.3(9) .
C62 C61 C66 118.8(7) .
C62 C61 N9 120.4(7) .
C66 C61 N9 120.6(7) .
C63 C62 C61 121.0(8) .
C64 C63 C62 120.5(8) .
C65 C64 C63 118.2(7) .
C64 C65 C66 123.3(7) .
C64 C65 C67 119.3(6) .
C66 C65 C67 117.4(6) .
C65 C66 C61 118.1(7) .
F27 C67 F25 105.3(6) .
F27 C67 F26 104.4(6) .
F25 C67 F26 103.3(6) .
F27 C67 F26B 64(4) .
F25 C67 F26B 129.8(16) .
F27 C67 F27B 129.0(16) .
F26 C67 F27B 63(4) .
F26B C67 F27B 103.3(8) .
F25 C67 F25B 65(4) .
F26 C67 F25B 129.3(14) .
F26B C67 F25B 103.3(8) .
F27B C67 F25B 103.1(8) .
F27 C67 C65 114.6(6) .
F25 C67 C65 113.3(6) .
F26 C67 C65 114.7(6) .
F26B C67 C65 115.4(9) .
F27B C67 C65 115.2(9) .
F25B C67 C65 114.9(9) .
N9 C68 N10 121.0(6) .
C74 C69 C70 119.4(7) .
C74 C69 N10 120.7(7) .
C70 C69 N10 119.8(7) .
C71 C70 C69 119.1(8) .
C72 C71 C70 121.2(8) .
C72 C71 C75 120.1(9) .
C70 C71 C75 118.6(9) .
C71 C72 C73 119.9(8) .
C72 C73 C74 120.2(8) .
C73 C74 C69 120.2(8) .
F30C C75 F28 57.2(14) .
F30C C75 F29C 107.9(18) .
F28 C75 F29C 121.7(16) .
F30C C75 F29B 76(2) .
F28 C75 F29B 120(2) .
F30C C75 F29 133.8(18) .
F28 C75 F29 116.2(15) .
F29B C75 F29 70(2) .
F30C C75 F28C 97.4(16) .
F29C C75 F28C 110.8(15) .
F29B C75 F28C 138(2) .
F29 C75 F28C 88.0(13) .
F29C C75 F30B 123(3) .
F29B C75 F30B 101(3) .
F29 C75 F30B 135(3) .
F28C C75 F30B 70(3) .
F28 C75 F30 97.8(15) .
F29C C75 F30 82.4(13) .
F29 C75 F30 113.4(15) .
F28C C75 F30 137.3(15) .
F30B C75 F30 69(3) .
F30C C75 C71 115.4(15) .
F28 C75 C71 117.3(14) .
F29C C75 C71 119.1(14) .
F29B C75 C71 116(2) .
F29 C75 C71 107.5(12) .
F28C C75 C71 103.9(12) .
F30B C75 C71 115(2) .
F30 C75 C71 103.9(12) .
F30C C75 F28B 132(2) .
F28 C75 F28B 76.8(17) .
F29C C75 F28B 83.0(18) .
F29B C75 F28B 121(3) .
F29 C75 F28B 54.0(15) .
F30B C75 F28B 107(3) .
F30 C75 F28B 158.5(18) .
C71 C75 F28B 97.0(16) .
C81 C76 C77 117.7(7) .
C81 C76 N11 122.9(7) .
C77 C76 N11 119.3(6) .
C78 C77 C76 120.5(7) .
C77 C78 C79 120.9(7) .
C77 C78 C82 118.9(7) .
C79 C78 C82 120.2(7) .
C80 C79 C78 119.1(7) .
C79 C80 C81 121.0(7) .
C80 C81 C76 120.7(7) .
F32 C82 F33 111.0(13) .
F32 C82 F33C 125.1(14) .
F33 C82 F33C 82.6(12) .
F32 C82 F32C 82.2(9) .
F33C C82 F32C 108.0(8) .
F33 C82 F31C 132.6(14) .
F33C C82 F31C 107.4(8) .
F32C C82 F31C 106.9(8) .
F32 C82 F31 104.7(13) .
F33 C82 F31 109.4(13) .
F32C C82 F31 129.4(13) .
F31C C82 F31 81.9(11) .
F33 C82 F31B 129.4(19) .
F32C C82 F31B 127.5(17) .
F33 C82 F32B 78.9(19) .
F33C C82 F32B 138.3(18) .
F32C C82 F32B 48.3(15) .
F31C C82 F32B 62.8(15) .
F31 C82 F32B 133.6(17) .
F31B C82 F32B 101(2) .
F32 C82 F33B 125(2) .
F33C C82 F33B 53.9(18) .
F32C C82 F33B 57(2) .
F31C C82 F33B 135(2) .
F31 C82 F33B 81.3(19) .
F31B C82 F33B 108(2) .
F32B C82 F33B 102(2) .
F32 C82 C78 112.6(10) .
F33 C82 C78 109.1(11) .
F33C C82 C78 111.8(10) .
F32C C82 C78 113.1(11) .
F31C C82 C78 109.3(10) .
F31 C82 C78 110.0(9) .
F31B C82 C78 117.8(14) .
F32B C82 C78 109.5(16) .
F33B C82 C78 116(2) .
N11 C83 N12 121.2(6) .
C89 C84 C85 119.7(7) .
C89 C84 N12 118.8(6) .
C85 C84 N12 121.3(6) .
C86 C85 C84 118.4(7) .
C85 C86 C87 123.5(6) .
C85 C86 C90 118.0(6) .
C87 C86 C90 118.3(6) .
C86 C87 C88 117.9(7) .
C87 C88 C89 120.4(8) .
C84 C89 C88 120.0(7) .
F35B C90 F36 63.6(6) .
F35B C90 F34B 108.9(8) .
F36 C90 F34B 120.4(10) .
F35B C90 F34 124.5(9) .
F36 C90 F34 109.7(7) .
F35B C90 F36B 101.1(7) .
F34B C90 F36B 101.5(7) .
F34 C90 F36B 81.8(7) .
F36 C90 F35 103.5(7) .
F34B C90 F35 80.0(7) .
F34 C90 F35 102.2(6) .
F36B C90 F35 136.7(9) .
F35B C90 C86 117.9(7) .
F36 C90 C86 117.1(7) .
F34B C90 C86 117.0(7) .
F34 C90 C86 113.3(6) .
F36B C90 C86 107.9(7) .
F35 C90 C86 109.5(6) .
Cl2 C1S Cl1 109.0(7) .
Cl2B C1SB CL1B 111.4(9) .
C1SB Cl2B Cl2B 85.0(15) 2_746

loop_
_geom_bond_atom_site_label_1
_geom_bond_atom_site_label_2
_geom_bond_distance
_geom_bond_site_symmetry_2
Sb1 F05 1.844(6) .
Sb1 F04 1.859(5) .
Sb1 F03 1.863(6) .
Sb1 F01 1.865(6) .
Sb1 F06 1.874(5) .
Sb1 F02 1.885(6) .
Mo1 O1 1.944(4) .
Mo1 N1 2.145(5) .
Mo1 N3 2.151(6) .
Mo1 N5 2.159(5) .
Mo1 Mo2 2.1608(10) .
Mo2 O2 1.926(4) .
Mo2 N4 2.114(5) .
Mo2 N2 2.152(5) .
Mo2 N6 2.162(5) .
Mo3 O1 1.892(4) .
Mo3 N7 2.146(6) .
Mo3 N11 2.153(6) .
Mo3 Mo4 2.1720(11) .
Mo3 N9 2.172(6) .
Mo4 O2 1.898(4) .
Mo4 N12 2.140(6) .
Mo4 N10 2.150(6) .
Mo4 N8 2.157(6) .
N1 C8 1.322(9) .
N1 C1 1.425(9) .
N2 C8 1.311(9) .
N2 C9 1.431(8) .
N3 C23 1.319(9) .
N3 C16 1.435(9) .
N4 C23 1.314(9) .
N4 C24 1.446(9) .
N5 C38 1.320(9) .
N5 C31 1.433(8) .
N6 C38 1.329(8) .
N6 C39 1.424(9) .
N7 C53 1.309(8) .
N7 C46 1.419(9) .
N8 C53 1.331(9) .
N8 C54 1.427(8) .
N9 C68 1.324(9) .
N9 C61 1.433(8) .
N10 C68 1.327(9) .
N10 C69 1.426(9) .
N11 C83 1.312(9) .
N11 C76 1.416(9) .
N12 C83 1.321(8) .
N12 C84 1.425(8) .
C1 C2 1.379(10) .
C1 C6 1.399(10) .
C2 C3 1.386(11) .
C3 C4 1.394(11) .
C3 C7 1.477(12) .
C4 C5 1.371(11) .
C5 C6 1.381(11) .
C7 F3B 1.28(3) .
C7 F1 1.290(13) .
C7 F2 1.319(12) .
C7 F2B 1.37(3) .
C7 F3 1.382(14) .
C7 F1B 1.39(2) .
C9 C10 1.379(10) .
C9 C14 1.387(10) .
C10 C11 1.386(10) .
C11 C12 1.377(12) .
C11 C15 1.482(13) .
C12 C13 1.372(13) .
C13 C14 1.382(11) .
C15 F6B 1.31(2) .
C15 F4 1.309(16) .
C15 F5B 1.32(3) .
C15 F5 1.319(15) .
C15 F6 1.337(14) .
C15 F4B 1.42(2) .
C16 C17 1.379(10) .
C16 C21 1.382(10) .
C17 C18 1.393(10) .
C18 C19 1.367(11) .
C18 C22 1.479(12) .
C19 C20 1.369(12) .
C20 C21 1.389(11) .
C22 F8B 1.257(18) .
C22 F7 1.29(2) .
C22 F9 1.318(15) .
C22 F7B 1.36(4) .
C22 F8 1.396(15) .
C22 F9B 1.44(2) .
C24 C25 1.371(10) .
C24 C29 1.386(10) .
C25 C26 1.363(10) .
C26 C27 1.367(11) .
C26 C30 1.533(11) .
C27 C28 1.371(12) .
C28 C29 1.387(11) .
C30 F11B 1.305(10) .
C30 F10C 1.336(11) .
C30 F11C 1.338(11) .
C30 F10B 1.351(10) .
C30 F12B 1.351(10) .
C30 F12C 1.356(11) .
C30 F10 1.363(9) .
C30 F12 1.371(9) .
C30 F11 1.419(9) .
C31 C32 1.368(10) .
C31 C36 1.390(10) .
C32 C33 1.382(10) .
C33 C34 1.368(11) .
C33 C37 1.532(10) .
C34 C35 1.362(11) .
C35 C36 1.393(10) .
C37 F15C 1.220(8) .
C37 F13C 1.252(8) .
C37 F13B 1.312(10) .
C37 F14B 1.328(10) .
C37 F14C 1.390(8) .
C37 F15B 1.393(10) .
C37 F14 1.454(12) .
C37 F13 1.457(12) .
C37 F15 1.460(12) .
C39 C44 1.380(10) .
C39 C40 1.390(9) .
C40 C41 1.369(10) .
C41 C42 1.383(11) .
C41 C45 1.499(11) .
C42 C43 1.377(11) .
C43 C44 1.376(10) .
C45 F16 1.17(5) .
C45 F17C 1.274(14) .
C45 F16C 1.306(16) .
C45 F17 1.32(5) .
C45 F18C 1.339(17) .
C45 F17B 1.381(19) .
C45 F18B 1.402(17) .
C45 F16B 1.457(18) .
C45 F18 1.51(5) .
C46 C51 1.375(10) .
C46 C47 1.390(10) .
C47 C48 1.386(11) .
C48 C49 1.369(13) .
C48 C52 1.521(14) .
C49 C50 1.380(14) .
C50 C51 1.381(12) .
C52 F21B 1.23(2) .
C52 F20B 1.27(2) .
C52 F20 1.283(17) .
C52 F21 1.328(16) .
C52 F19 1.363(16) .
C52 F19B 1.43(2) .
C54 C55 1.391(10) .
C54 C59 1.406(11) .
C55 C56 1.354(10) .
C56 C57 1.370(12) .
C56 C60 1.548(12) .
C57 C58 1.380(13) .
C58 C59 1.385(11) .
C60 F24B 1.310(10) .
C60 F22C 1.342(12) .
C60 F24 1.345(12) .
C60 F23B 1.348(10) .
C60 F23 1.353(12) .
C60 F22B 1.356(10) .
C60 F22 1.370(12) .
C60 F23C 1.379(12) .
C60 F24C 1.392(13) .
C61 C62 1.379(11) .
C61 C66 1.389(10) .
C62 C63 1.373(11) .
C63 C64 1.368(12) .
C64 C65 1.352(11) .
C65 C66 1.379(10) .
C65 C67 1.506(11) .
C67 F27 1.338(7) .
C67 F25 1.348(7) .
C67 F26 1.350(7) .
C67 F26B 1.352(8) .
C67 F27B 1.354(9) .
C67 F25B 1.355(9) .
C69 C74 1.384(10) .
C69 C70 1.393(11) .
C70 C71 1.378(11) .
C71 C72 1.365(12) .
C71 C75 1.528(16) .
C72 C73 1.367(13) .
C73 C74 1.380(11) .
C75 F30C 1.22(2) .
C75 F28 1.248(19) .
C75 F29C 1.249(19) .
C75 F29B 1.29(4) .
C75 F29 1.354(19) .
C75 F28C 1.43(2) .
C75 F30B 1.48(6) .
C75 F30 1.50(2) .
C75 F28B 1.64(4) .
C76 C81 1.394(10) .
C76 C77 1.410(10) .
C77 C78 1.372(10) .
C78 C79 1.386(11) .
C78 C82 1.499(12) .
C79 C80 1.367(11) .
C80 C81 1.383(10) .
C82 F32 1.325(10) .
C82 F33 1.325(10) .
C82 F33C 1.326(10) .
C82 F32C 1.326(10) .
C82 F31C 1.333(10) .
C82 F31 1.335(10) .
C82 F31B 1.37(4) .
C82 F32B 1.39(4) .
C82 F33B 1.43(5) .
C84 C89 1.380(10) .
C84 C85 1.388(10) .
C85 C86 1.356(10) .
C86 C87 1.370(11) .
C86 C90 1.521(10) .
C87 C88 1.373(11) .
C88 C89 1.388(10) .
C90 F35B 1.306(9) .
C90 F36 1.312(8) .
C90 F34B 1.315(9) .
C90 F34 1.353(8) .
C90 F36B 1.399(9) .
C90 F35 1.410(8) .
C1S Cl2 1.728(9) .
C1S Cl1 1.731(10) .
C1SB Cl2B 1.746(11) .
C1SB CL1B 1.756(11) .
Cl2B Cl2B 2.34(6) 2_746

loop_
_geom_torsion_atom_site_label_1
_geom_torsion_atom_site_label_2
_geom_torsion_atom_site_label_3
_geom_torsion_atom_site_label_4
_geom_torsion
N1 Mo1 Mo2 N2 1.9(2)
N3 Mo1 Mo2 N4 0.7(2)
N5 Mo1 Mo2 N6 2.4(2)
O1 Mo1 Mo2 O2 8.23(19)
N7 Mo3 Mo4 N8 5.6(2)
N9 Mo3 Mo4 N10 5.4(2)
N11 Mo3 Mo4 N12 5.3(2)
O1 Mo3 Mo4 O2 11.6(2)
